data_4317407
loop_
_publ_author_name
'Matthias Tamm'
'Thomas Bannenberg'
'Bernd Dre\&sel'
'Roland Fr\"ohlich'
'Christiane Holst'

_publ_contact_author
;
    Dr. Matthias Tamm
    Anorganisch-Chemisches Institut
    Universit\"at M\"unster
    Wilhelm-Klemm-Strasse 8
    D-48149 M\"unster
    Bundesrepublik Deutschland
;
_publ_contact_author_email mtamm@uni-muenster.de
_publ_contact_author_fax '49 251 83 32108'
_publ_contact_author_phone '49 251 83 33135'
_publ_section_title
;
 Molybdenum Complexes with Linked Cycloheptatrienyl-Phenolate Ligands
;
_journal_name_full 'Inorganic Chemistry'
_journal_page_first 47
_journal_page_last 59
_journal_paper_doi 10.1021/ic010902g
_journal_volume 41
_journal_year 2002
_chemical_formula_sum 'C15 H13 B F4 O'
_chemical_formula_weight 296.06
_chemical_name_systematic
;
  ?
;
_space_group_IT_number 14
_symmetry_cell_setting monoclinic
_symmetry_space_group_name_Hall '-P 2yn'
_symmetry_space_group_name_H-M 'P 1 21/n 1'
_atom_sites_solution_hydrogens geom
_atom_sites_solution_primary direct
_atom_sites_solution_secondary difmap
_audit_creation_method SHELXL-97
_cell_angle_alpha 90.00
_cell_angle_beta 98.59(3)
_cell_angle_gamma 90.00
_cell_formula_units_Z 4
_cell_length_a 7.012(4)
_cell_length_b 16.498(3)
_cell_length_c 12.121(2)
_cell_measurement_reflns_used 16
_cell_measurement_temperature 223(2)
_cell_measurement_theta_max 23.28
_cell_measurement_theta_min 15.46
_cell_volume 1386.5(9)
_computing_cell_refinement 'Express (Nonius B.V., 1994)'
_computing_data_collection 'Express (Nonius B.V., 1994)'
_computing_data_reduction 'MolEN (Fair, 1990)'
_computing_molecular_graphics 'Diamond (Brandenburg, 1997)'
_computing_publication_material 'SHELXL-97 (Sheldrick, 1997)'
_computing_structure_refinement 'SHELXL-97 (Sheldrick, 1997)'
_computing_structure_solution 'SHELXS-97 (Sheldrick, 1990)'
_diffrn_ambient_temperature 223(2)
_diffrn_measured_fraction_theta_full 1.000
_diffrn_measured_fraction_theta_max 1.000
_diffrn_measurement_device_type 'Enraf Nonius CAD4'
_diffrn_measurement_method '\ w scans'
_diffrn_radiation_monochromator graphite
_diffrn_radiation_source 'fine-focus sealed tube'
_diffrn_radiation_type CuK\a
_diffrn_radiation_wavelength 1.54178
_diffrn_reflns_av_R_equivalents 0.0545
_diffrn_reflns_av_sigmaI/netI 0.1648
_diffrn_reflns_limit_h_max 0
_diffrn_reflns_limit_h_min -7
_diffrn_reflns_limit_k_max 0
_diffrn_reflns_limit_k_min -17
_diffrn_reflns_limit_l_max 12
_diffrn_reflns_limit_l_min -12
_diffrn_reflns_number 1910
_diffrn_reflns_theta_full 55.00
_diffrn_reflns_theta_max 55.00
_diffrn_reflns_theta_min 4.56
_diffrn_standards_decay_% 0.5
_diffrn_standards_interval_count 250
_diffrn_standards_interval_time 120
_diffrn_standards_number 3
_exptl_absorpt_coefficient_mu 1.066
_exptl_absorpt_correction_T_max 0.9486
_exptl_absorpt_correction_T_min 0.7404
_exptl_absorpt_correction_type 'empirical via \y scan data'
_exptl_crystal_colour yellow
_exptl_crystal_density_diffrn 1.418
_exptl_crystal_density_method 'not measured'
_exptl_crystal_description needle
_exptl_crystal_F_000 608
_exptl_crystal_size_max 0.30
_exptl_crystal_size_mid 0.05
_exptl_crystal_size_min 0.05
_refine_diff_density_max 0.389
_refine_diff_density_min -0.266
_refine_diff_density_rms 0.057
_refine_ls_extinction_method none
_refine_ls_goodness_of_fit_ref 1.022
_refine_ls_hydrogen_treatment 'refined as riding atoms'
_refine_ls_matrix_type full
_refine_ls_number_parameters 192
_refine_ls_number_reflns 1744
_refine_ls_number_restraints 21
_refine_ls_restrained_S_all 1.043
_refine_ls_R_factor_all 0.2636
_refine_ls_R_factor_gt 0.0765
_refine_ls_shift/su_max 0.004
_refine_ls_shift/su_mean 0.000
_refine_ls_structure_factor_coef Fsqd
_refine_ls_weighting_details 'calc w=1/[\s^2^(Fo^2^)+(0.0783P)^2^+2.4843P] where P=(Fo^2^+2Fc^2^)/3'
_refine_ls_weighting_scheme calc
_refine_ls_wR_factor_gt 0.1665
_refine_ls_wR_factor_ref 0.2486
_reflns_number_gt 621
_reflns_number_total 1744
_reflns_threshold_expression >2sigma(I)
_cod_data_source_file ic010902g_1.cif
_cod_data_source_block compound5
_cod_depositor_comments
;
The following automatic conversions were performed:
data name '_publ_contact_autor' replaced with '_publ_contact_author'
as specified in the replacement file
'/home/antanas/src/cod-tools/trunk/data/replacement-values/replacement_tags.lst'.

Automatic conversion script
Id: cif_correct_tags 4998 2017-03-02 13:24:31Z antanas 
;
_cod_database_code 4317407

loop_
_symmetry_equiv_pos_as_xyz
'x, y, z'
'-x+1/2, y+1/2, -z+1/2'
'-x, -y, -z'
'x-1/2, -y-1/2, z-1/2'

loop_
_atom_site_label
_atom_site_type_symbol
_atom_site_fract_x
_atom_site_fract_y
_atom_site_fract_z
_atom_site_U_iso_or_equiv
_atom_site_adp_type
_atom_site_occupancy
_atom_site_symmetry_multiplicity
_atom_site_calc_flag
_atom_site_refinement_flags
_atom_site_disorder_assembly
_atom_site_disorder_group
C8 C 0.2376(12) 0.5433(6) 0.0092(8) 0.043(3) Uani 1 1 d . . .
C13 C 0.2378(13) 0.5866(6) -0.0883(9) 0.054(3) Uani 1 1 d . . .
H13 H 0.2179 0.6430 -0.0902 0.064 Uiso 1 1 calc R . .
C12 C 0.2676(14) 0.5454(6) -0.1824(8) 0.047(3) Uani 1 1 d . . .
C15 C 0.2731(16) 0.5897(6) -0.2924(7) 0.071(3) Uani 1 1 d . . .
H15A H 0.1431 0.6043 -0.3253 0.106 Uiso 1 1 calc R . .
H15B H 0.3291 0.5545 -0.3432 0.106 Uiso 1 1 calc R . .
H15C H 0.3508 0.6383 -0.2787 0.106 Uiso 1 1 calc R . .
C11 C 0.2889(13) 0.4606(7) -0.1778(8) 0.052(3) Uani 1 1 d . . .
H11 H 0.3061 0.4334 -0.2438 0.062 Uiso 1 1 calc R . .
C10 C 0.2861(12) 0.4139(6) -0.0814(8) 0.047(3) Uani 1 1 d . . .
C14 C 0.3107(16) 0.3239(5) -0.0773(8) 0.074(3) Uani 1 1 d . . .
H14C H 0.4354 0.3106 -0.0351 0.111 Uiso 1 1 calc R . .
H14B H 0.3032 0.3030 -0.1526 0.111 Uiso 1 1 calc R . .
H14A H 0.2095 0.2998 -0.0416 0.111 Uiso 1 1 calc R . .
C9 C 0.2603(14) 0.4605(6) 0.0098(8) 0.048(3) Uani 1 1 d . . .
O O 0.2572(9) 0.4298(4) 0.1164(6) 0.0560(19) Uani 1 1 d . . .
C2 C 0.2287(14) 0.4942(7) 0.1821(8) 0.054(3) Uani 1 1 d . . .
C1 C 0.2196(12) 0.5670(6) 0.1217(8) 0.046(2) Uani 1 1 d . . .
C7 C 0.1957(13) 0.6446(6) 0.1628(8) 0.056(3) Uani 1 1 d . . .
H7 H 0.1925 0.6870 0.1108 0.067 Uiso 1 1 calc R . .
C6 C 0.1762(15) 0.6670(7) 0.2701(9) 0.065(3) Uani 1 1 d . . .
H6 H 0.1612 0.7229 0.2817 0.078 Uiso 1 1 calc R . .
C5 C 0.1757(15) 0.6182(8) 0.3635(9) 0.068(3) Uani 1 1 d . . .
H5 H 0.1604 0.6456 0.4296 0.082 Uiso 1 1 calc R . .
C4 C 0.1946(17) 0.5347(7) 0.3729(10) 0.075(4) Uani 1 1 d . . .
H4 H 0.1882 0.5135 0.4442 0.090 Uiso 1 1 calc R . .
C3 C 0.2211(13) 0.4790(7) 0.2934(8) 0.063(3) Uani 1 1 d . . .
H3 H 0.2357 0.4247 0.3167 0.075 Uiso 1 1 calc R . .
B16 B 0.3067(12) 0.3307(4) -0.4641(7) 0.075(4) Uani 1 1 d D . .
F17 F 0.4572(10) 0.2982(5) -0.5004(9) 0.232(7) Uani 1 1 d D . .
F18 F 0.2687(16) 0.2898(4) -0.3766(6) 0.208(6) Uani 1 1 d D . .
F19 F 0.1574(11) 0.3240(4) -0.5441(7) 0.160(4) Uani 1 1 d D . .
F20 F 0.3416(11) 0.4074(3) -0.4368(5) 0.111(3) Uani 1 1 d D . .

loop_
_atom_site_aniso_label
_atom_site_aniso_U_11
_atom_site_aniso_U_22
_atom_site_aniso_U_33
_atom_site_aniso_U_23
_atom_site_aniso_U_13
_atom_site_aniso_U_12
C8 0.022(6) 0.061(8) 0.043(7) 0.004(5) -0.001(5) -0.004(5)
C13 0.037(6) 0.052(6) 0.068(8) -0.010(6) -0.006(5) 0.003(5)
C12 0.032(6) 0.054(7) 0.052(7) -0.003(6) 0.002(5) -0.005(6)
C15 0.062(8) 0.091(9) 0.059(7) 0.020(6) 0.010(6) -0.002(7)
C11 0.026(6) 0.074(8) 0.055(8) -0.013(6) 0.002(5) -0.011(6)
C10 0.028(6) 0.058(7) 0.054(7) -0.003(5) 0.002(5) -0.004(5)
C14 0.083(9) 0.052(7) 0.086(8) -0.006(6) 0.009(7) 0.005(7)
C9 0.046(7) 0.050(7) 0.049(8) 0.015(5) 0.011(6) 0.015(6)
O 0.054(5) 0.052(4) 0.064(5) 0.010(4) 0.020(4) -0.003(4)
C2 0.043(7) 0.054(7) 0.066(7) -0.011(7) 0.008(5) 0.002(6)
C1 0.024(6) 0.055(6) 0.059(7) -0.003(6) 0.005(5) 0.002(6)
C7 0.049(7) 0.063(7) 0.057(7) 0.008(6) 0.011(6) 0.002(6)
C6 0.061(8) 0.070(7) 0.062(7) -0.017(7) 0.008(6) -0.004(6)
C5 0.057(8) 0.097(10) 0.049(7) -0.024(7) 0.004(6) 0.007(7)
C4 0.071(9) 0.091(9) 0.064(8) -0.010(7) 0.015(7) 0.010(8)
C3 0.039(7) 0.094(10) 0.054(8) 0.008(6) 0.001(6) -0.002(6)
B16 0.096(13) 0.056(10) 0.073(10) -0.005(8) 0.014(10) 0.017(9)
F17 0.084(7) 0.220(10) 0.409(16) -0.223(11) 0.088(9) -0.033(7)
F18 0.404(18) 0.080(6) 0.143(7) 0.034(6) 0.053(10) -0.010(8)
F19 0.132(8) 0.137(7) 0.185(9) 0.007(6) -0.065(6) -0.028(6)
F20 0.182(8) 0.057(4) 0.094(5) -0.016(4) 0.022(5) -0.018(5)

loop_
_atom_type_symbol
_atom_type_description
_atom_type_scat_dispersion_real
_atom_type_scat_dispersion_imag
_atom_type_scat_source
C C 0.0181 0.0091 'International Tables Vol C Tables 4.2.6.8 and 6.1.1.4'
H H 0.0000 0.0000 'International Tables Vol C Tables 4.2.6.8 and 6.1.1.4'
B B 0.0090 0.0039 'International Tables Vol C Tables 4.2.6.8 and 6.1.1.4'
O O 0.0492 0.0322 'International Tables Vol C Tables 4.2.6.8 and 6.1.1.4'
F F 0.0727 0.0534 'International Tables Vol C Tables 4.2.6.8 and 6.1.1.4'

loop_
_geom_angle_atom_site_label_1
_geom_angle_atom_site_label_2
_geom_angle_atom_site_label_3
_geom_angle
_geom_angle_site_symmetry_1
_geom_angle_site_symmetry_3
_geom_angle_publ_flag
C9 C8 C13 120.2(10) . . ?
C9 C8 C1 106.9(9) . . ?
C13 C8 C1 132.9(10) . . ?
C12 C13 C8 118.4(10) . . ?
C13 C12 C11 119.3(10) . . ?
C13 C12 C15 121.1(9) . . ?
C11 C12 C15 119.6(10) . . ?
C10 C11 C12 124.3(10) . . ?
C9 C10 C11 112.4(9) . . ?
C9 C10 C14 123.7(10) . . ?
C11 C10 C14 123.8(9) . . ?
C8 C9 C10 125.3(10) . . ?
C8 C9 O 110.4(9) . . ?
C10 C9 O 124.3(9) . . ?
C2 O C9 106.4(8) . . ?
O C2 C3 117.3(10) . . ?
O C2 C1 111.3(8) . . ?
C3 C2 C1 131.4(10) . . ?
C7 C1 C2 126.7(9) . . ?
C7 C1 C8 128.3(10) . . ?
C2 C1 C8 105.0(8) . . ?
C6 C7 C1 128.2(10) . . ?
C7 C6 C5 128.7(10) . . ?
C4 C5 C6 129.2(11) . . ?
C3 C4 C5 129.2(12) . . ?
C4 C3 C2 126.6(11) . . ?
F18 B16 F17 109.2(6) . . ?
F18 B16 F19 108.4(6) . . ?
F17 B16 F19 108.0(6) . . ?
F18 B16 F20 109.9(6) . . ?
F17 B16 F20 110.2(6) . . ?
F19 B16 F20 111.1(6) . . ?

loop_
_geom_bond_atom_site_label_1
_geom_bond_atom_site_label_2
_geom_bond_distance
_geom_bond_site_symmetry_2
_geom_bond_publ_flag
C8 C9 1.375(11) . ?
C8 C13 1.382(12) . ?
C8 C1 1.441(12) . ?
C13 C12 1.370(12) . ?
C12 C11 1.407(11) . ?
C12 C15 1.526(12) . ?
C11 C10 1.402(12) . ?
C10 C9 1.380(12) . ?
C10 C14 1.495(12) . ?
C9 O 1.391(10) . ?
O C2 1.361(10) . ?
C2 C3 1.381(12) . ?
C2 C1 1.402(12) . ?
C1 C7 1.394(12) . ?
C7 C6 1.378(12) . ?
C6 C5 1.390(14) . ?
C5 C4 1.386(14) . ?
C4 C3 1.365(13) . ?
B16 F18 1.316(7) . ?
B16 F17 1.317(7) . ?
B16 F19 1.321(7) . ?
B16 F20 1.323(7) . ?

loop_
_geom_torsion_atom_site_label_1
_geom_torsion_atom_site_label_2
_geom_torsion_atom_site_label_3
_geom_torsion_atom_site_label_4
_geom_torsion
_geom_torsion_site_symmetry_1
_geom_torsion_site_symmetry_2
_geom_torsion_site_symmetry_3
_geom_torsion_site_symmetry_4
_geom_torsion_publ_flag
C9 C8 C13 C12 -2.2(15) . . . . ?
C1 C8 C13 C12 176.9(9) . . . . ?
C8 C13 C12 C11 2.6(14) . . . . ?
C8 C13 C12 C15 -178.9(9) . . . . ?
C13 C12 C11 C10 -1.5(16) . . . . ?
C15 C12 C11 C10 180.0(8) . . . . ?
C12 C11 C10 C9 -0.1(14) . . . . ?
C12 C11 C10 C14 -179.4(10) . . . . ?
C13 C8 C9 C10 0.6(16) . . . . ?
C1 C8 C9 C10 -178.7(9) . . . . ?
C13 C8 C9 O 179.5(8) . . . . ?
C1 C8 C9 O 0.2(11) . . . . ?
C11 C10 C9 C8 0.5(15) . . . . ?
C14 C10 C9 C8 179.9(9) . . . . ?
C11 C10 C9 O -178.2(8) . . . . ?
C14 C10 C9 O 1.1(16) . . . . ?
C8 C9 O C2 1.1(11) . . . . ?
C10 C9 O C2 180.0(9) . . . . ?
C9 O C2 C3 -179.7(9) . . . . ?
C9 O C2 C1 -2.0(10) . . . . ?
O C2 C1 C7 -178.7(9) . . . . ?
C3 C2 C1 C7 -1.4(17) . . . . ?
O C2 C1 C8 2.1(10) . . . . ?
C3 C2 C1 C8 179.4(10) . . . . ?
C9 C8 C1 C7 179.4(9) . . . . ?
C13 C8 C1 C7 0.2(17) . . . . ?
C9 C8 C1 C2 -1.3(10) . . . . ?
C13 C8 C1 C2 179.4(10) . . . . ?
C2 C1 C7 C6 0.1(16) . . . . ?
C8 C1 C7 C6 179.1(10) . . . . ?
C1 C7 C6 C5 0.1(19) . . . . ?
C7 C6 C5 C4 0(2) . . . . ?
C6 C5 C4 C3 1(2) . . . . ?
C5 C4 C3 C2 -2(2) . . . . ?
O C2 C3 C4 179.8(10) . . . . ?
C1 C2 C3 C4 2.6(18) . . . . ?
